data_7112080
loop_
_publ_author_name
'Andreas A. Danopoulos'
'Pierre Braunstein'

_publ_section_title
;
 'Janus-type' organopotassium chemistry observed in deprotonation of
 mesoionic imidazolium aminides and amino N-heterocyclic carbenes:
 coordination and organometallic polymers
;
_journal_name_full Chem.Commun.
_journal_page_first 3055
_journal_paper_doi 10.1039/c3cc49517e
_journal_volume 50
_journal_year 2014
_chemical_formula_moiety 'C33 H46 K N3'
_chemical_formula_sum 'C33 H46 K N3'
_chemical_formula_weight 523.83
_chemical_name_systematic
;
 ?
;
_space_group_IT_number 15
_symmetry_cell_setting monoclinic
_symmetry_space_group_name_Hall '-C 2yc'
_symmetry_space_group_name_H-M 'C 1 2/c 1'
_atom_sites_solution_hydrogens geom
_atom_sites_solution_primary direct
_atom_sites_solution_secondary difmap
_audit_creation_method SHELXL-97
_cell_angle_alpha 90.00
_cell_angle_beta 100.135(4)
_cell_angle_gamma 90.00
_cell_formula_units_Z 8
_cell_length_a 20.871(4)
_cell_length_b 13.134(2)
_cell_length_c 23.056(4)
_cell_measurement_reflns_used 5663
_cell_measurement_temperature 173(2)
_cell_measurement_theta_max 26.93
_cell_measurement_theta_min 2.43
_cell_volume 6221.5(19)
_computing_cell_refinement 'Bruker SAINT'
_computing_data_collection 'Bruker APEX2'
_computing_data_reduction 'Bruker SAINT'
_computing_molecular_graphics 'Bruker SHELXTL'
_computing_publication_material 'Bruker SHELXTL'
_computing_structure_refinement 'SHELXL-97 (Sheldrick, 2008)'
_computing_structure_solution 'SHELXS-97 (Sheldrick, 2008)'
_diffrn_ambient_temperature 173(2)
_diffrn_measured_fraction_theta_full 0.992
_diffrn_measured_fraction_theta_max 0.992
_diffrn_measurement_device_type 'Bruker APEX-II CCD'
_diffrn_measurement_method '\f and \w scans'
_diffrn_radiation_monochromator triumph
_diffrn_radiation_source 'sealed tube'
_diffrn_radiation_type MoK\a
_diffrn_radiation_wavelength 0.71073
_diffrn_reflns_av_R_equivalents 0.1190
_diffrn_reflns_av_sigmaI/netI 0.1042
_diffrn_reflns_limit_h_max 27
_diffrn_reflns_limit_h_min -14
_diffrn_reflns_limit_k_max 17
_diffrn_reflns_limit_k_min -17
_diffrn_reflns_limit_l_max 27
_diffrn_reflns_limit_l_min -30
_diffrn_reflns_number 35945
_diffrn_reflns_theta_full 28.06
_diffrn_reflns_theta_max 28.06
_diffrn_reflns_theta_min 1.79
_exptl_absorpt_coefficient_mu 0.195
_exptl_absorpt_correction_T_max 0.9770
_exptl_absorpt_correction_T_min 0.9438
_exptl_absorpt_correction_type multi-scan
_exptl_absorpt_process_details sadabs
_exptl_crystal_colour yellow
_exptl_crystal_density_diffrn 1.119
_exptl_crystal_density_method 'not measured'
_exptl_crystal_description prism
_exptl_crystal_F_000 2272
_exptl_crystal_size_max 0.30
_exptl_crystal_size_mid 0.22
_exptl_crystal_size_min 0.12
_refine_diff_density_max 0.354
_refine_diff_density_min -0.453
_refine_diff_density_rms 0.060
_refine_ls_extinction_method none
_refine_ls_goodness_of_fit_ref 1.008
_refine_ls_hydrogen_treatment constr
_refine_ls_matrix_type full
_refine_ls_number_parameters 350
_refine_ls_number_reflns 7508
_refine_ls_number_restraints 0
_refine_ls_restrained_S_all 1.008
_refine_ls_R_factor_all 0.1378
_refine_ls_R_factor_gt 0.0658
_refine_ls_shift/su_max 0.001
_refine_ls_shift/su_mean 0.000
_refine_ls_structure_factor_coef Fsqd
_refine_ls_weighting_details 'calc w=1/[\s^2^(Fo^2^)+(0.0876P)^2^+0.0000P] where P=(Fo^2^+2Fc^2^)/3'
_refine_ls_weighting_scheme calc
_refine_ls_wR_factor_gt 0.1445
_refine_ls_wR_factor_ref 0.1783
_reflns_number_gt 4123
_reflns_number_total 7508
_reflns_threshold_expression I>2\s(I)
_cod_data_source_file c3cc49517e2.cif
_cod_data_source_block complex12
_cod_original_cell_volume 6221.2(19)
_cod_original_sg_symbol_H-M 'C 2/c'
_cod_database_code 7112080

loop_
_symmetry_equiv_pos_as_xyz
'x, y, z'
'-x, y, -z+1/2'
'x+1/2, y+1/2, z'
'-x+1/2, y+1/2, -z+1/2'
'-x, -y, -z'
'x, -y, z-1/2'
'-x+1/2, -y+1/2, -z'
'x+1/2, -y+1/2, z-1/2'

loop_
_atom_site_label
_atom_site_type_symbol
_atom_site_fract_x
_atom_site_fract_y
_atom_site_fract_z
_atom_site_U_iso_or_equiv
_atom_site_adp_type
_atom_site_occupancy
_atom_site_symmetry_multiplicity
_atom_site_calc_flag
_atom_site_refinement_flags
_atom_site_disorder_assembly
_atom_site_disorder_group
C1 C 0.18585(10) 0.53314(18) 0.16535(10) 0.0240(5) Uani 1 1 d . . .
C2 C 0.15443(10) 0.70380(18) 0.14535(10) 0.0227(5) Uani 1 1 d . . .
C3 C 0.12519(10) 0.64270(18) 0.09932(10) 0.0254(5) Uani 1 1 d . . .
H3 H 0.0969 0.6647 0.0647 0.031 Uiso 1 1 calc R . .
C4 C 0.22644(10) 0.66163(17) 0.23986(10) 0.0242(5) Uani 1 1 d . . .
C5 C 0.19343(11) 0.68285(19) 0.28634(10) 0.0282(5) Uani 1 1 d . B .
C6 C 0.22949(13) 0.7155(2) 0.33966(11) 0.0380(6) Uani 1 1 d . B .
H6 H 0.2079 0.7305 0.3716 0.046 Uiso 1 1 calc R . .
C7 C 0.29623(13) 0.7264(2) 0.34679(12) 0.0411(7) Uani 1 1 d . B .
H7 H 0.3201 0.7501 0.3832 0.049 Uiso 1 1 calc R . .
C8 C 0.32811(12) 0.7028(2) 0.30102(12) 0.0391(7) Uani 1 1 d . B .
H8 H 0.3742 0.7086 0.3070 0.047 Uiso 1 1 calc R . .
C9 C 0.29490(11) 0.67088(19) 0.24631(11) 0.0293(6) Uani 1 1 d . B .
C10 C 0.12037(12) 0.6684(2) 0.27845(12) 0.0416(7) Uani 1 1 d . . .
H10 H 0.1015 0.6875 0.2370 0.050 Uiso 1 1 calc R A 1
C11 C 0.1072(5) 0.5513(8) 0.2859(4) 0.0623(19) Uani 0.55 1 d P B 1
H11A H 0.1316 0.5276 0.3237 0.093 Uiso 0.55 1 calc PR B 1
H11B H 0.1212 0.5133 0.2538 0.093 Uiso 0.55 1 calc PR B 1
H11C H 0.0606 0.5402 0.2849 0.093 Uiso 0.55 1 calc PR B 1
C12 C 0.0869(7) 0.7315(13) 0.3183(5) 0.072(4) Uani 0.55 1 d P B 1
H12A H 0.0396 0.7252 0.3062 0.108 Uiso 0.55 1 calc PR B 1
H12B H 0.0996 0.8029 0.3159 0.108 Uiso 0.55 1 calc PR B 1
H12C H 0.0995 0.7075 0.3590 0.108 Uiso 0.55 1 calc PR B 1
C11B C 0.1021(6) 0.5807(10) 0.3109(4) 0.0623(19) Uani 0.45 1 d P B 2
H11D H 0.1263 0.5822 0.3514 0.093 Uiso 0.45 1 calc PR B 2
H11E H 0.1123 0.5178 0.2915 0.093 Uiso 0.45 1 calc PR B 2
H11F H 0.0553 0.5831 0.3115 0.093 Uiso 0.45 1 calc PR B 2
C12B C 0.0883(10) 0.7683(17) 0.2987(6) 0.072(4) Uani 0.45 1 d P B 2
H12D H 0.0409 0.7603 0.2921 0.108 Uiso 0.45 1 calc PR B 2
H12E H 0.0997 0.8265 0.2759 0.108 Uiso 0.45 1 calc PR B 2
H12F H 0.1045 0.7801 0.3407 0.108 Uiso 0.45 1 calc PR B 2
C13 C 0.32908(11) 0.6515(2) 0.19472(12) 0.0407(7) Uani 1 1 d . . .
H13 H 0.3036 0.5983 0.1695 0.049 Uiso 1 1 calc R . .
C14 C 0.39862(14) 0.6109(3) 0.21324(16) 0.0694(11) Uani 1 1 d . . .
H14A H 0.4264 0.6648 0.2335 0.104 Uiso 1 1 calc R . .
H14B H 0.4156 0.5892 0.1782 0.104 Uiso 1 1 calc R . .
H14C H 0.3983 0.5529 0.2399 0.104 Uiso 1 1 calc R . .
C15 C 0.32877(16) 0.7468(3) 0.15739(16) 0.0696(11) Uani 1 1 d . . .
H15A H 0.2839 0.7708 0.1455 0.104 Uiso 1 1 calc R . .
H15B H 0.3474 0.7311 0.1222 0.104 Uiso 1 1 calc R . .
H15C H 0.3548 0.7998 0.1804 0.104 Uiso 1 1 calc R . .
C16 C 0.11218(10) 0.86310(18) 0.11685(10) 0.0245(5) Uani 1 1 d . . .
H16 H 0.1145 0.8386 0.0762 0.029 Uiso 1 1 calc R . .
C17 C 0.13199(11) 0.97434(19) 0.12147(11) 0.0305(6) Uani 1 1 d . B .
H17A H 0.1767 0.9812 0.1131 0.037 Uiso 1 1 calc R . .
H17B H 0.1323 0.9983 0.1622 0.037 Uiso 1 1 calc R . .
C18 C 0.08625(12) 1.04071(19) 0.07897(11) 0.0347(6) Uani 1 1 d . . .
H18A H 0.0882 1.0200 0.0380 0.042 Uiso 1 1 calc R . .
H18B H 0.1005 1.1126 0.0839 0.042 Uiso 1 1 calc R . .
C19 C 0.01660(12) 1.0317(2) 0.08955(13) 0.0401(7) Uani 1 1 d . . .
H19A H 0.0137 1.0589 0.1291 0.048 Uiso 1 1 calc R . .
H19B H -0.0125 1.0727 0.0599 0.048 Uiso 1 1 calc R . .
C20 C -0.00524(11) 0.9213(2) 0.08544(12) 0.0391(7) Uani 1 1 d . . .
H20A H -0.0079 0.8971 0.0444 0.047 Uiso 1 1 calc R . .
H20B H -0.0492 0.9161 0.0958 0.047 Uiso 1 1 calc R . .
C21 C 0.04181(10) 0.8538(2) 0.12671(11) 0.0312(6) Uani 1 1 d . . .
H21A H 0.0277 0.7820 0.1209 0.037 Uiso 1 1 calc R . .
H21B H 0.0399 0.8725 0.1680 0.037 Uiso 1 1 calc R . .
C22 C 0.13158(10) 0.45986(17) 0.07232(10) 0.0236(5) Uani 1 1 d . . .
C23 C 0.17664(10) 0.43920(19) 0.03541(10) 0.0284(5) Uani 1 1 d . . .
C24 C 0.16462(12) 0.3568(2) -0.00242(11) 0.0349(6) Uani 1 1 d . . .
H24 H 0.1950 0.3403 -0.0272 0.042 Uiso 1 1 calc R . .
C25 C 0.10909(12) 0.2979(2) -0.00484(12) 0.0370(6) Uani 1 1 d . . .
H25 H 0.1020 0.2411 -0.0306 0.044 Uiso 1 1 calc R . .
C26 C 0.06415(11) 0.3221(2) 0.03026(11) 0.0336(6) Uani 1 1 d . . .
H26 H 0.0258 0.2823 0.0277 0.040 Uiso 1 1 calc R . .
C27 C 0.07393(10) 0.40362(18) 0.06931(10) 0.0258(5) Uani 1 1 d . . .
C28 C 0.23616(11) 0.5064(2) 0.03565(11) 0.0349(6) Uani 1 1 d . . .
H28 H 0.2351 0.5610 0.0657 0.042 Uiso 1 1 calc R . .
C29 C 0.29922(14) 0.4477(3) 0.05340(18) 0.0732(11) Uani 1 1 d . . .
H29A H 0.3009 0.3917 0.0256 0.110 Uiso 1 1 calc R . .
H29B H 0.3013 0.4201 0.0932 0.110 Uiso 1 1 calc R . .
H29C H 0.3362 0.4934 0.0529 0.110 Uiso 1 1 calc R . .
C30 C 0.23311(16) 0.5581(3) -0.02380(15) 0.0723(11) Uani 1 1 d . . .
H30A H 0.2703 0.6043 -0.0221 0.108 Uiso 1 1 calc R . .
H30B H 0.1925 0.5970 -0.0334 0.108 Uiso 1 1 calc R . .
H30C H 0.2346 0.5065 -0.0542 0.108 Uiso 1 1 calc R . .
C31 C 0.02357(10) 0.4310(2) 0.10724(10) 0.0297(6) Uani 1 1 d . . .
H31 H 0.0327 0.5021 0.1219 0.036 Uiso 1 1 calc R . .
C32 C -0.04558(12) 0.4289(3) 0.07188(13) 0.0579(9) Uani 1 1 d . . .
H32A H -0.0575 0.3587 0.0602 0.087 Uiso 1 1 calc R . .
H32B H -0.0477 0.4712 0.0366 0.087 Uiso 1 1 calc R . .
H32C H -0.0759 0.4554 0.0962 0.087 Uiso 1 1 calc R . .
C33 C 0.02829(15) 0.3623(3) 0.16022(14) 0.0591(9) Uani 1 1 d . . .
H33A H -0.0028 0.3848 0.1849 0.089 Uiso 1 1 calc R . .
H33B H 0.0725 0.3652 0.1831 0.089 Uiso 1 1 calc R . .
H33C H 0.0182 0.2922 0.1472 0.089 Uiso 1 1 calc R . .
N1 N 0.19024(8) 0.63218(15) 0.18433(8) 0.0216(4) Uani 1 1 d . . .
N2 N 0.14509(8) 0.54184(15) 0.11317(8) 0.0237(4) Uani 1 1 d . . .
N3 N 0.15652(8) 0.80244(15) 0.15894(8) 0.0248(4) Uani 1 1 d . B .
K1 K 0.23899(3) 0.90199(5) 0.24512(3) 0.0443(2) Uani 1 1 d . . .

loop_
_atom_site_aniso_label
_atom_site_aniso_U_11
_atom_site_aniso_U_22
_atom_site_aniso_U_33
_atom_site_aniso_U_23
_atom_site_aniso_U_13
_atom_site_aniso_U_12
C1 0.0212(10) 0.0238(13) 0.0254(12) -0.0014(10) -0.0004(9) 0.0001(10)
C2 0.0183(9) 0.0243(14) 0.0230(12) 0.0010(10) -0.0030(9) 0.0022(9)
C3 0.0250(10) 0.0235(13) 0.0251(12) 0.0017(11) -0.0031(9) 0.0020(10)
C4 0.0254(11) 0.0184(13) 0.0261(12) 0.0015(10) -0.0034(10) -0.0003(9)
C5 0.0319(12) 0.0265(14) 0.0241(13) 0.0006(11) -0.0011(10) 0.0051(11)
C6 0.0518(15) 0.0344(16) 0.0243(13) -0.0019(12) -0.0028(12) 0.0081(13)
C7 0.0511(16) 0.0311(16) 0.0322(15) -0.0071(12) -0.0170(13) 0.0027(13)
C8 0.0304(12) 0.0338(16) 0.0456(16) 0.0007(13) -0.0138(12) -0.0010(12)
C9 0.0257(11) 0.0227(14) 0.0364(14) 0.0012(11) -0.0028(10) -0.0005(10)
C10 0.0319(13) 0.061(2) 0.0321(14) -0.0005(14) 0.0065(11) 0.0024(13)
C11 0.051(2) 0.076(6) 0.063(6) 0.005(4) 0.021(4) -0.017(3)
C12 0.048(2) 0.121(13) 0.050(7) -0.017(5) 0.017(5) 0.020(6)
C11B 0.051(2) 0.076(6) 0.063(6) 0.005(4) 0.021(4) -0.017(3)
C12B 0.048(2) 0.121(13) 0.050(7) -0.017(5) 0.017(5) 0.020(6)
C13 0.0240(12) 0.0525(19) 0.0452(16) -0.0008(15) 0.0045(11) -0.0011(12)
C14 0.0371(16) 0.101(3) 0.072(2) 0.009(2) 0.0137(16) 0.0193(18)
C15 0.060(2) 0.081(3) 0.073(2) 0.028(2) 0.0273(18) 0.0049(19)
C16 0.0240(11) 0.0241(13) 0.0240(12) -0.0026(10) 0.0001(9) 0.0001(10)
C17 0.0270(11) 0.0291(15) 0.0329(13) 0.0035(11) -0.0013(10) -0.0006(11)
C18 0.0386(13) 0.0222(14) 0.0401(15) 0.0056(12) -0.0018(11) -0.0027(11)
C19 0.0345(13) 0.0346(17) 0.0481(16) 0.0047(13) -0.0013(12) 0.0106(12)
C20 0.0237(11) 0.0410(17) 0.0499(17) 0.0069(14) -0.0008(11) 0.0026(11)
C21 0.0251(11) 0.0283(15) 0.0396(15) 0.0024(12) 0.0041(10) 0.0002(10)
C22 0.0261(11) 0.0186(13) 0.0234(12) -0.0007(10) -0.0029(9) 0.0023(10)
C23 0.0270(11) 0.0294(14) 0.0274(13) 0.0004(11) 0.0013(10) 0.0052(11)
C24 0.0378(13) 0.0350(16) 0.0317(14) -0.0055(12) 0.0057(11) 0.0063(12)
C25 0.0424(14) 0.0298(16) 0.0361(15) -0.0115(12) -0.0005(12) 0.0042(12)
C26 0.0312(12) 0.0292(15) 0.0383(15) -0.0035(12) 0.0003(11) -0.0024(11)
C27 0.0251(11) 0.0249(14) 0.0250(12) 0.0006(11) -0.0026(9) 0.0028(10)
C28 0.0270(12) 0.0394(16) 0.0384(15) -0.0008(13) 0.0063(11) 0.0006(11)
C29 0.0309(14) 0.060(2) 0.125(3) 0.007(2) 0.0033(18) 0.0062(15)
C30 0.061(2) 0.098(3) 0.058(2) 0.022(2) 0.0113(17) -0.027(2)
C31 0.0261(11) 0.0295(14) 0.0329(14) -0.0019(11) 0.0039(10) 0.0002(10)
C32 0.0322(14) 0.094(3) 0.0451(18) -0.0027(18) -0.0002(13) 0.0178(16)
C33 0.0540(18) 0.075(2) 0.0515(19) 0.0197(18) 0.0194(15) 0.0243(17)
N1 0.0206(8) 0.0222(11) 0.0195(9) -0.0014(8) -0.0034(7) 0.0014(8)
N2 0.0245(9) 0.0204(11) 0.0243(10) -0.0027(9) -0.0015(8) 0.0026(8)
N3 0.0226(9) 0.0218(12) 0.0275(10) -0.0009(9) -0.0023(8) 0.0009(8)
K1 0.0484(4) 0.0298(4) 0.0455(4) -0.0057(3) -0.0169(3) -0.0037(3)

loop_
_atom_type_symbol
_atom_type_description
_atom_type_scat_dispersion_real
_atom_type_scat_dispersion_imag
_atom_type_scat_source
C C 0.0033 0.0016 'International Tables Vol C Tables 4.2.6.8 and 6.1.1.4'
H H 0.0000 0.0000 'International Tables Vol C Tables 4.2.6.8 and 6.1.1.4'
N N 0.0061 0.0033 'International Tables Vol C Tables 4.2.6.8 and 6.1.1.4'
K K 0.2009 0.2494 'International Tables Vol C Tables 4.2.6.8 and 6.1.1.4'

loop_
_geom_angle_atom_site_label_1
_geom_angle_atom_site_label_2
_geom_angle_atom_site_label_3
_geom_angle
_geom_angle_site_symmetry_1
_geom_angle_site_symmetry_3
N2 C1 N1 101.55(19) . .
N2 C1 K1 148.69(17) . 4_545
N1 C1 K1 109.66(13) . 4_545
N3 C2 C3 137.4(2) . .
N3 C2 N1 120.26(19) . .
C3 C2 N1 102.32(19) . .
C2 C3 N2 107.39(19) . .
C2 C3 H3 126.3 . .
N2 C3 H3 126.3 . .
C5 C4 C9 121.7(2) . .
C5 C4 N1 119.26(19) . .
C9 C4 N1 119.0(2) . .
C5 C4 K1 79.68(14) . .
C9 C4 K1 80.52(14) . .
N1 C4 K1 109.45(14) . .
C5 C4 K1 103.86(15) . 4_545
C9 C4 K1 83.47(14) . 4_545
N1 C4 K1 83.76(12) . 4_545
K1 C4 K1 162.84(7) . 4_545
C6 C5 C4 118.4(2) . .
C6 C5 C10 121.4(2) . .
C4 C5 C10 120.2(2) . .
C6 C5 K1 81.01(16) . .
C4 C5 K1 75.04(14) . .
C10 C5 K1 114.76(16) . .
C7 C6 C5 121.0(2) . .
C7 C6 K1 79.95(16) . .
C5 C6 K1 74.44(15) . .
C7 C6 H6 119.5 . .
C5 C6 H6 119.5 . .
K1 C6 H6 116.7 . .
C8 C7 C6 119.9(2) . .
C8 C7 K1 77.28(16) . .
C6 C7 K1 76.14(15) . .
C8 C7 H7 120.1 . .
C6 C7 H7 120.1 . .
K1 C7 H7 117.3 . .
C7 C8 C9 122.1(2) . .
C7 C8 K1 78.95(16) . .
C9 C8 K1 74.43(14) . .
C7 C8 H8 119.0 . .
C9 C8 H8 119.0 . .
K1 C8 H8 118.4 . .
C8 C9 C4 116.9(2) . .
C8 C9 C13 122.3(2) . .
C4 C9 C13 120.7(2) . .
C8 C9 K1 81.20(15) . .
C4 C9 K1 74.04(13) . .
C13 C9 K1 111.64(16) . .
C11B C10 C12 85.9(6) . .
C11B C10 C5 112.7(5) . .
C12 C10 C5 115.2(7) . .
C12 C10 C11 111.3(6) . .
C5 C10 C11 107.4(4) . .
C11B C10 C12B 109.9(6) . .
C5 C10 C12B 109.3(8) . .
C11 C10 C12B 133.4(7) . .
C11B C10 H10 126.3 . .
C12 C10 H10 107.6 . .
C5 C10 H10 107.6 . .
C11 C10 H10 107.6 . .
C12B C10 H10 87.7 . .
C10 C11 H11A 109.5 . .
C10 C11 H11B 109.5 . .
C10 C11 H11C 109.5 . .
C10 C12 H12A 109.5 . .
C10 C12 H12B 109.5 . .
C10 C12 H12C 109.5 . .
C10 C11B H11D 109.5 . .
C10 C11B H11E 109.5 . .
H11D C11B H11E 109.5 . .
C10 C11B H11F 109.5 . .
H11D C11B H11F 109.5 . .
H11E C11B H11F 109.5 . .
C10 C12B H12D 109.5 . .
C10 C12B H12E 109.5 . .
H12D C12B H12E 109.5 . .
C10 C12B H12F 109.5 . .
H12D C12B H12F 109.5 . .
H12E C12B H12F 109.5 . .
C9 C13 C15 110.6(2) . .
C9 C13 C14 113.2(2) . .
C15 C13 C14 110.7(2) . .
C9 C13 H13 107.4 . .
C15 C13 H13 107.4 . .
C14 C13 H13 107.4 . .
C13 C14 H14A 109.5 . .
C13 C14 H14B 109.5 . .
H14A C14 H14B 109.5 . .
C13 C14 H14C 109.5 . .
H14A C14 H14C 109.5 . .
H14B C14 H14C 109.5 . .
C13 C15 H15A 109.5 . .
C13 C15 H15B 109.5 . .
H15A C15 H15B 109.5 . .
C13 C15 H15C 109.5 . .
H15A C15 H15C 109.5 . .
H15B C15 H15C 109.5 . .
N3 C16 C17 110.30(18) . .
N3 C16 C21 111.83(19) . .
C17 C16 C21 108.85(19) . .
N3 C16 H16 108.6 . .
C17 C16 H16 108.6 . .
C21 C16 H16 108.6 . .
C16 C17 C18 112.04(19) . .
C16 C17 K1 85.48(13) . .
C18 C17 K1 159.90(17) . .
C16 C17 H17A 109.2 . .
C18 C17 H17A 109.2 . .
K1 C17 H17A 71.9 . .
C16 C17 H17B 109.2 . .
C18 C17 H17B 109.2 . .
K1 C17 H17B 53.5 . .
H17A C17 H17B 107.9 . .
C17 C18 C19 111.2(2) . .
C17 C18 H18A 109.4 . .
C19 C18 H18A 109.4 . .
C17 C18 H18B 109.4 . .
C19 C18 H18B 109.4 . .
H18A C18 H18B 108.0 . .
C20 C19 C18 110.4(2) . .
C20 C19 H19A 109.6 . .
C18 C19 H19A 109.6 . .
C20 C19 H19B 109.6 . .
C18 C19 H19B 109.6 . .
H19A C19 H19B 108.1 . .
C19 C20 C21 111.3(2) . .
C19 C20 H20A 109.4 . .
C21 C20 H20A 109.4 . .
C19 C20 H20B 109.4 . .
C21 C20 H20B 109.4 . .
H20A C20 H20B 108.0 . .
C20 C21 C16 113.0(2) . .
C20 C21 H21A 109.0 . .
C16 C21 H21A 109.0 . .
C20 C21 H21B 109.0 . .
C16 C21 H21B 109.0 . .
H21A C21 H21B 107.8 . .
C23 C22 C27 122.0(2) . .
C23 C22 N2 118.1(2) . .
C27 C22 N2 119.90(19) . .
C24 C23 C22 117.9(2) . .
C24 C23 C28 120.8(2) . .
C22 C23 C28 121.3(2) . .
C23 C24 C25 121.2(2) . .
C23 C24 H24 119.4 . .
C25 C24 H24 119.4 . .
C26 C25 C24 119.9(2) . .
C26 C25 H25 120.1 . .
C24 C25 H25 120.1 . .
C25 C26 C27 121.3(2) . .
C25 C26 H26 119.3 . .
C27 C26 H26 119.3 . .
C26 C27 C22 117.7(2) . .
C26 C27 C31 121.0(2) . .
C22 C27 C31 121.3(2) . .
C29 C28 C30 111.5(3) . .
C29 C28 C23 112.0(2) . .
C30 C28 C23 110.5(2) . .
C29 C28 H28 107.5 . .
C30 C28 H28 107.5 . .
C23 C28 H28 107.5 . .
C28 C29 H29A 109.5 . .
C28 C29 H29B 109.5 . .
H29A C29 H29B 109.5 . .
C28 C29 H29C 109.5 . .
H29A C29 H29C 109.5 . .
H29B C29 H29C 109.5 . .
C28 C30 H30A 109.5 . .
C28 C30 H30B 109.5 . .
H30A C30 H30B 109.5 . .
C28 C30 H30C 109.5 . .
H30A C30 H30C 109.5 . .
H30B C30 H30C 109.5 . .
C33 C31 C27 111.8(2) . .
C33 C31 C32 110.0(2) . .
C27 C31 C32 111.8(2) . .
C33 C31 H31 107.7 . .
C27 C31 H31 107.7 . .
C32 C31 H31 107.7 . .
C31 C32 H32A 109.5 . .
C31 C32 H32B 109.5 . .
H32A C32 H32B 109.5 . .
C31 C32 H32C 109.5 . .
H32A C32 H32C 109.5 . .
H32B C32 H32C 109.5 . .
C31 C33 H33A 109.5 . .
C31 C33 H33B 109.5 . .
H33A C33 H33B 109.5 . .
C31 C33 H33C 109.5 . .
H33A C33 H33C 109.5 . .
H33B C33 H33C 109.5 . .
C1 N1 C2 115.39(18) . .
C1 N1 C4 122.76(19) . .
C2 N1 C4 121.82(19) . .
C1 N2 C3 113.34(19) . .
C1 N2 C22 123.02(19) . .
C3 N2 C22 122.99(18) . .
C2 N3 C16 112.65(18) . .
C2 N3 K1 128.98(14) . .
C16 N3 K1 118.03(14) . .
N3 K1 C1 171.73(6) . 4
N3 K1 C4 57.06(6) . .
C1 K1 C4 130.13(6) 4 .
N3 K1 C5 66.76(6) . .
C1 K1 C5 117.83(6) 4 .
C4 K1 C5 25.28(6) . .
N3 K1 C9 74.79(6) . .
C1 K1 C9 113.39(6) 4 .
C4 K1 C9 25.44(5) . .
C5 K1 C9 44.64(6) . .
N3 K1 C6 91.25(6) . .
C1 K1 C6 93.32(7) 4 .
C4 K1 C6 43.38(6) . .
C5 K1 C6 24.54(6) . .
C9 K1 C6 50.65(6) . .
N3 K1 C8 98.24(6) . .
C1 K1 C8 89.76(7) 4 .
C4 K1 C8 43.11(6) . .
C5 K1 C8 50.18(6) . .
C9 K1 C8 24.38(6) . .
C6 K1 C8 42.14(7) . .
N3 K1 C7 106.34(7) . .
C1 K1 C7 80.27(7) 4 .
C4 K1 C7 50.10(6) . .
C5 K1 C7 42.95(6) . .
C9 K1 C7 43.02(6) . .
C6 K1 C7 23.91(7) . .
C8 K1 C7 23.77(7) . .
N3 K1 C17 44.88(6) . .
C1 K1 C17 127.82(6) 4 .
C4 K1 C17 101.93(6) . .
C5 K1 C17 108.01(6) . .
C9 K1 C17 116.47(6) . .
C6 K1 C17 130.29(6) . .
C8 K1 C17 140.85(7) . .
C7 K1 C17 150.50(7) . .
N3 K1 C4 129.39(6) . 4
C1 K1 C4 43.82(6) 4 4
C4 K1 C4 172.57(2) . 4
C5 K1 C4 155.35(6) . 4
C9 K1 C4 147.56(6) . 4
C6 K1 C4 133.91(6) . 4
C8 K1 C4 129.54(6) . 4
C7 K1 C4 124.09(6) . 4
C17 K1 C4 84.54(6) . 4

loop_
_geom_bond_atom_site_label_1
_geom_bond_atom_site_label_2
_geom_bond_distance
_geom_bond_site_symmetry_2
C1 N2 1.350(3) .
C1 N1 1.370(3) .
C1 K1 2.924(2) 4_545
C2 N3 1.332(3) .
C2 C3 1.384(3) .
C2 N1 1.419(3) .
C3 N2 1.408(3) .
C3 H3 0.9500 .
C4 C5 1.400(3) .
C4 C9 1.416(3) .
C4 N1 1.421(3) .
C4 K1 3.168(2) .
C4 K1 3.490(2) 4_545
C5 C6 1.391(3) .
C5 C10 1.516(3) .
C5 K1 3.226(3) .
C6 C7 1.381(4) .
C6 K1 3.308(3) .
C6 H6 0.9500 .
C7 C8 1.378(4) .
C7 K1 3.355(3) .
C7 H7 0.9500 .
C8 C9 1.393(4) .
C8 K1 3.334(3) .
C8 H8 0.9500 .
C9 C13 1.512(3) .
C9 K1 3.250(3) .
C10 C11B 1.461(13) .
C10 C12 1.499(15) .
C10 C11 1.577(11) .
C10 C12B 1.58(2) .
C10 H10 1.0000 .
C11 H11A 0.9800 .
C11 H11B 0.9800 .
C11 H11C 0.9800 .
C12 H12A 0.9800 .
C12 H12B 0.9800 .
C12 H12C 0.9800 .
C11B H11D 0.9800 .
C11B H11E 0.9800 .
C11B H11F 0.9800 .
C12B H12D 0.9800 .
C12B H12E 0.9800 .
C12B H12F 0.9800 .
C13 C15 1.518(4) .
C13 C14 1.535(4) .
C13 H13 1.0000 .
C14 H14A 0.9800 .
C14 H14B 0.9800 .
C14 H14C 0.9800 .
C15 H15A 0.9800 .
C15 H15B 0.9800 .
C15 H15C 0.9800 .
C16 N3 1.455(3) .
C16 C17 1.517(3) .
C16 C21 1.530(3) .
C16 H16 1.0000 .
C17 C18 1.517(3) .
C17 K1 3.432(2) .
C17 H17A 0.9900 .
C17 H17B 0.9900 .
C18 C19 1.520(3) .
C18 H18A 0.9900 .
C18 H18B 0.9900 .
C19 C20 1.519(4) .
C19 H19A 0.9900 .
C19 H19B 0.9900 .
C20 C21 1.525(3) .
C20 H20A 0.9900 .
C20 H20B 0.9900 .
C21 H21A 0.9900 .
C21 H21B 0.9900 .
C22 C23 1.401(3) .
C22 C27 1.403(3) .
C22 N2 1.426(3) .
C23 C24 1.385(3) .
C23 C28 1.523(3) .
C24 C25 1.386(4) .
C24 H24 0.9500 .
C25 C26 1.379(3) .
C25 H25 0.9500 .
C26 C27 1.390(3) .
C26 H26 0.9500 .
C27 C31 1.524(3) .
C28 C29 1.518(4) .
C28 C30 1.521(4) .
C28 H28 1.0000 .
C29 H29A 0.9800 .
C29 H29B 0.9800 .
C29 H29C 0.9800 .
C30 H30A 0.9800 .
C30 H30B 0.9800 .
C30 H30C 0.9800 .
C31 C33 1.508(4) .
C31 C32 1.528(3) .
C31 H31 1.0000 .
C32 H32A 0.9800 .
C32 H32B 0.9800 .
C32 H32C 0.9800 .
C33 H33A 0.9800 .
C33 H33B 0.9800 .
C33 H33C 0.9800 .
N3 K1 2.723(2) .
K1 C1 2.924(2) 4
K1 C4 3.490(2) 4

loop_
_geom_torsion_atom_site_label_1
_geom_torsion_atom_site_label_2
_geom_torsion_atom_site_label_3
_geom_torsion_atom_site_label_4
_geom_torsion
_geom_torsion_site_symmetry_1
_geom_torsion_site_symmetry_4
N3 C2 C3 N2 178.9(2) . .
N1 C2 C3 N2 -0.3(2) . .
C9 C4 C5 C6 1.1(4) . .
N1 C4 C5 C6 -177.5(2) . .
K1 C4 C5 C6 -70.9(2) . .
K1 C4 C5 C6 92.0(2) 4_545 .
C9 C4 C5 C10 -177.8(2) . .
N1 C4 C5 C10 3.6(3) . .
K1 C4 C5 C10 110.2(2) . .
K1 C4 C5 C10 -86.9(2) 4_545 .
C9 C4 C5 K1 72.0(2) . .
N1 C4 C5 K1 -106.6(2) . .
K1 C4 C5 K1 162.82(8) 4_545 .
C4 C5 C6 C7 -0.3(4) . .
C10 C5 C6 C7 178.6(3) . .
K1 C5 C6 C7 -67.8(2) . .
C4 C5 C6 K1 67.5(2) . .
C10 C5 C6 K1 -113.6(2) . .
C5 C6 C7 C8 -1.3(4) . .
K1 C6 C7 C8 -66.2(2) . .
C5 C6 C7 K1 64.9(2) . .
C6 C7 C8 C9 2.0(4) . .
K1 C7 C8 C9 -63.6(2) . .
C6 C7 C8 K1 65.6(2) . .
C7 C8 C9 C4 -1.2(4) . .
K1 C8 C9 C4 -67.0(2) . .
C7 C8 C9 C13 175.9(3) . .
K1 C8 C9 C13 110.1(2) . .
C7 C8 C9 K1 65.8(3) . .
C5 C4 C9 C8 -0.4(4) . .
N1 C4 C9 C8 178.2(2) . .
K1 C4 C9 C8 71.1(2) . .
K1 C4 C9 C8 -102.7(2) 4_545 .
C5 C4 C9 C13 -177.6(2) . .
N1 C4 C9 C13 1.0(3) . .
K1 C4 C9 C13 -106.0(2) . .
K1 C4 C9 C13 80.2(2) 4_545 .
C5 C4 C9 K1 -71.5(2) . .
N1 C4 C9 K1 107.1(2) . .
K1 C4 C9 K1 -173.81(6) 4_545 .
C6 C5 C10 C11B -70.7(5) . .
C4 C5 C10 C11B 108.2(5) . .
K1 C5 C10 C11B -165.3(4) . .
C6 C5 C10 C12 25.8(6) . .
C4 C5 C10 C12 -155.4(5) . .
K1 C5 C10 C12 -68.8(5) . .
C6 C5 C10 C11 -98.9(4) . .
C4 C5 C10 C11 80.0(4) . .
K1 C5 C10 C11 166.6(3) . .
C6 C5 C10 C12B 51.8(5) . .
C4 C5 C10 C12B -129.3(5) . .
K1 C5 C10 C12B -42.8(5) . .
C8 C9 C13 C15 -92.1(3) . .
C4 C9 C13 C15 84.9(3) . .
K1 C9 C13 C15 1.1(3) . .
C8 C9 C13 C14 32.8(4) . .
C4 C9 C13 C14 -150.3(3) . .
K1 C9 C13 C14 126.0(2) . .
N3 C16 C17 C18 -179.03(19) . .
C21 C16 C17 C18 -56.0(3) . .
N3 C16 C17 K1 -9.21(16) . .
C21 C16 C17 K1 113.84(16) . .
C16 C17 C18 C19 58.2(3) . .
K1 C17 C18 C19 -91.0(5) . .
C17 C18 C19 C20 -56.1(3) . .
C18 C19 C20 C21 54.2(3) . .
C19 C20 C21 C16 -54.9(3) . .
N3 C16 C21 C20 176.8(2) . .
C17 C16 C21 C20 54.6(3) . .
C27 C22 C23 C24 -3.7(3) . .
N2 C22 C23 C24 177.3(2) . .
C27 C22 C23 C28 174.8(2) . .
N2 C22 C23 C28 -4.1(3) . .
C22 C23 C24 C25 1.5(4) . .
C28 C23 C24 C25 -177.1(2) . .
C23 C24 C25 C26 1.0(4) . .
C24 C25 C26 C27 -1.4(4) . .
C25 C26 C27 C22 -0.7(4) . .
C25 C26 C27 C31 179.0(2) . .
C23 C22 C27 C26 3.4(3) . .
N2 C22 C27 C26 -177.7(2) . .
C23 C22 C27 C31 -176.4(2) . .
N2 C22 C27 C31 2.5(3) . .
C24 C23 C28 C29 -62.6(3) . .
C22 C23 C28 C29 118.9(3) . .
C24 C23 C28 C30 62.4(3) . .
C22 C23 C28 C30 -116.1(3) . .
C26 C27 C31 C33 79.4(3) . .
C22 C27 C31 C33 -100.8(3) . .
C26 C27 C31 C32 -44.4(3) . .
C22 C27 C31 C32 135.3(3) . .
N2 C1 N1 C2 -1.1(2) . .
K1 C1 N1 C2 -178.52(13) 4_545 .
N2 C1 N1 C4 177.16(18) . .
K1 C1 N1 C4 -0.3(2) 4_545 .
N3 C2 N1 C1 -178.48(18) . .
C3 C2 N1 C1 0.9(2) . .
N3 C2 N1 C4 3.3(3) . .
C3 C2 N1 C4 -177.33(18) . .
C5 C4 N1 C1 -102.2(2) . .
C9 C4 N1 C1 79.2(3) . .
K1 C4 N1 C1 168.98(15) . .
K1 C4 N1 C1 0.25(17) 4_545 .
C5 C4 N1 C2 75.9(3) . .
C9 C4 N1 C2 -102.7(2) . .
K1 C4 N1 C2 -12.9(2) . .
K1 C4 N1 C2 178.34(16) 4_545 .
N1 C1 N2 C3 0.8(2) . .
K1 C1 N2 C3 176.2(2) 4_545 .
N1 C1 N2 C22 171.78(17) . .
K1 C1 N2 C22 -12.8(4) 4_545 .
C2 C3 N2 C1 -0.3(2) . .
C2 C3 N2 C22 -171.29(18) . .
C23 C22 N2 C1 -80.9(3) . .
C27 C22 N2 C1 100.2(3) . .
C23 C22 N2 C3 89.3(3) . .
C27 C22 N2 C3 -89.7(3) . .
C3 C2 N3 C16 6.4(4) . .
N1 C2 N3 C16 -174.44(18) . .
C3 C2 N3 K1 -166.6(2) . .
N1 C2 N3 K1 12.5(3) . .
C17 C16 N3 C2 -160.72(19) . .
C21 C16 N3 C2 78.0(2) . .
C17 C16 N3 K1 13.2(2) . .
C21 C16 N3 K1 -108.13(18) . .
C2 N3 K1 C4 -13.15(17) . .
C16 N3 K1 C4 174.12(16) . .
C2 N3 K1 C5 -39.72(17) . .
C16 N3 K1 C5 147.55(16) . .
C2 N3 K1 C9 6.99(17) . .
C16 N3 K1 C9 -165.74(15) . .
C2 N3 K1 C6 -41.48(18) . .
C16 N3 K1 C6 145.79(15) . .
C2 N3 K1 C8 0.25(19) . .
C16 N3 K1 C8 -172.48(14) . .
C2 N3 K1 C7 -22.65(19) . .
C16 N3 K1 C7 164.62(14) . .
C2 N3 K1 C17 165.0(2) . .
C16 N3 K1 C17 -7.69(13) . .
C2 N3 K1 C4 162.27(16) . 4
C16 N3 K1 C4 -10.46(17) . 4
C5 C4 K1 N3 -105.72(14) . .
C9 C4 K1 N3 129.36(16) . .
N1 C4 K1 N3 11.83(12) . .
K1 C4 K1 N3 150.7(3) 4_545 .
C5 C4 K1 C1 69.20(15) . 4
C9 C4 K1 C1 -55.72(16) . 4
N1 C4 K1 C1 -173.25(11) . 4
K1 C4 K1 C1 -34.4(3) 4_545 4
C9 C4 K1 C5 -124.9(2) . .
N1 C4 K1 C5 117.6(2) . .
K1 C4 K1 C5 -103.6(3) 4_545 .
C5 C4 K1 C9 124.9(2) . .
N1 C4 K1 C9 -117.5(2) . .
K1 C4 K1 C9 21.3(2) 4_545 .
C5 C4 K1 C6 30.59(13) . .
C9 C4 K1 C6 -94.33(16) . .
N1 C4 K1 C6 148.15(17) . .
K1 C4 K1 C6 -73.0(3) 4_545 .
C5 C4 K1 C8 93.89(15) . .
C9 C4 K1 C8 -31.03(14) . .
N1 C4 K1 C8 -148.56(18) . .
K1 C4 K1 C8 -9.7(2) 4_545 .
C5 C4 K1 C7 62.36(14) . .
C9 C4 K1 C7 -62.56(14) . .
N1 C4 K1 C7 179.91(17) . .
K1 C4 K1 C7 -41.3(2) 4_545 .
C5 C4 K1 C17 -107.03(13) . .
C9 C4 K1 C17 128.05(14) . .
N1 C4 K1 C17 10.53(14) . .
K1 C4 K1 C17 149.4(3) 4_545 .
C6 C5 K1 N3 -175.76(16) . .
C4 C5 K1 N3 61.55(13) . .
C10 C5 K1 N3 -55.23(17) . .
C6 C5 K1 C1 -3.38(16) . 4
C4 C5 K1 C1 -126.08(13) . 4
C10 C5 K1 C1 117.15(17) . 4
C6 C5 K1 C4 122.7(2) . .
C10 C5 K1 C4 -116.8(2) . .
C6 C5 K1 C9 92.60(16) . .
C4 C5 K1 C9 -30.09(12) . .
C10 C5 K1 C9 -146.9(2) . .
C4 C5 K1 C6 -122.7(2) . .
C10 C5 K1 C6 120.5(2) . .
C6 C5 K1 C8 60.11(15) . .
C4 C5 K1 C8 -62.58(13) . .
C10 C5 K1 C8 -179.4(2) . .
C6 C5 K1 C7 28.65(14) . .
C4 C5 K1 C7 -94.04(15) . .
C10 C5 K1 C7 149.2(2) . .
C6 C5 K1 C17 -157.65(14) . .
C4 C5 K1 C17 79.65(13) . .
C10 C5 K1 C17 -37.13(18) . .
C6 C5 K1 C4 -39.7(2) . 4
C4 C5 K1 C4 -162.39(7) . 4
C10 C5 K1 C4 80.8(2) . 4
C8 C9 K1 N3 -163.67(16) . .
C4 C9 K1 N3 -42.26(13) . .
C13 C9 K1 N3 74.95(16) . .
C8 C9 K1 C1 15.09(16) . 4
C4 C9 K1 C1 136.50(14) . 4
C13 C9 K1 C1 -106.29(16) . 4
C8 C9 K1 C4 -121.4(2) . .
C13 C9 K1 C4 117.2(2) . .
C8 C9 K1 C5 -91.53(16) . .
C4 C9 K1 C5 29.89(13) . .
C13 C9 K1 C5 147.09(19) . .
C8 C9 K1 C6 -59.07(15) . .
C4 C9 K1 C6 62.34(14) . .
C13 C9 K1 C6 179.55(19) . .
C4 C9 K1 C8 121.4(2) . .
C13 C9 K1 C8 -121.4(2) . .
C8 C9 K1 C7 -27.74(14) . .
C4 C9 K1 C7 93.67(16) . .
C13 C9 K1 C7 -149.12(19) . .
C8 C9 K1 C17 179.20(14) . .
C4 C9 K1 C17 -59.39(15) . .
C13 C9 K1 C17 57.82(17) . .
C8 C9 K1 C4 53.4(2) . 4
C4 C9 K1 C4 174.79(5) . 4
C13 C9 K1 C4 -68.0(2) . 4
C7 C6 K1 N3 130.18(16) . .
C5 C6 K1 N3 3.90(15) . .
C7 C6 K1 C1 -56.71(16) . 4
C5 C6 K1 C1 177.01(15) . 4
C7 C6 K1 C4 94.74(18) . .
C5 C6 K1 C4 -31.54(13) . .
C7 C6 K1 C5 126.3(2) . .
C7 C6 K1 C9 61.10(16) . .
C5 C6 K1 C9 -65.18(14) . .
C7 C6 K1 C8 29.25(15) . .
C5 C6 K1 C8 -97.03(17) . .
C5 C6 K1 C7 -126.3(2) . .
C7 C6 K1 C17 154.58(15) . .
C5 C6 K1 C17 28.30(18) . .
C7 C6 K1 C4 -75.42(18) . 4
C5 C6 K1 C4 158.30(12) . 4
C7 C8 K1 N3 -112.11(16) . .
C9 C8 K1 N3 15.91(15) . .
C7 C8 K1 C1 65.80(16) . 4
C9 C8 K1 C1 -166.18(15) . 4
C7 C8 K1 C4 -95.57(17) . .
C9 C8 K1 C4 32.45(13) . .
C7 C8 K1 C5 -61.89(16) . .
C9 C8 K1 C5 66.13(14) . .
C7 C8 K1 C9 -128.0(2) . .
C7 C8 K1 C6 -29.42(15) . .
C9 C8 K1 C6 98.60(17) . .
C9 C8 K1 C7 128.0(2) . .
C7 C8 K1 C17 -129.16(16) . .
C9 C8 K1 C17 -1.1(2) . .
C7 C8 K1 C4 85.91(17) . 4
C9 C8 K1 C4 -146.07(14) . 4
C8 C7 K1 N3 72.84(16) . .
C6 C7 K1 N3 -52.75(17) . .
C8 C7 K1 C1 -112.27(16) . 4
C6 C7 K1 C1 122.14(16) . 4
C8 C7 K1 C4 62.43(15) . .
C6 C7 K1 C4 -63.16(15) . .
C8 C7 K1 C5 96.15(17) . .
C6 C7 K1 C5 -29.44(14) . .
C8 C7 K1 C9 28.46(14) . .
C6 C7 K1 C9 -97.13(17) . .
C8 C7 K1 C6 125.6(2) . .
C6 C7 K1 C8 -125.6(2) . .
C8 C7 K1 C17 83.9(2) . .
C6 C7 K1 C17 -41.7(2) . .
C8 C7 K1 C4 -111.76(15) . 4
C6 C7 K1 C4 122.65(15) . 4
C16 C17 K1 N3 6.52(11) . .
C18 C17 K1 N3 158.1(5) . .
C16 C17 K1 C1 -168.27(12) . 4
C18 C17 K1 C1 -16.7(5) . 4
C16 C17 K1 C4 8.07(13) . .
C18 C17 K1 C4 159.6(5) . .
C16 C17 K1 C5 -17.35(14) . .
C18 C17 K1 C5 134.2(4) . .
C16 C17 K1 C9 30.28(14) . .
C18 C17 K1 C9 -178.2(4) . .
C16 C17 K1 C6 -29.30(16) . .
C18 C17 K1 C6 122.3(4) . .
C16 C17 K1 C8 30.80(18) . .
C18 C17 K1 C8 -177.6(4) . .
C16 C17 K1 C7 -8.6(2) . .
C18 C17 K1 C7 142.9(4) . .
C16 C17 K1 C4 -175.63(13) . 4
C18 C17 K1 C4 -24.1(5) . 4
